data_4071574
loop_
_publ_author_name
'Calmuschi-Cula, Beatrice'
'Englert, Ulli'

_publ_section_title
;
 Orthoplatination of Primary Amines
;
_journal_issue 13
_journal_name_full Organometallics
_journal_page_first 3124
_journal_paper_doi 10.1021/om800238j
_journal_volume 27
_journal_year 2008
_chemical_absolute_configuration rm
_chemical_formula_sum 'C16 H21 I N2 Pt'
_chemical_formula_weight 563.34
_chemical_name_systematic
; 
 ? 
;
_space_group_IT_number 19
_symmetry_cell_setting orthorhombic
_symmetry_space_group_name_Hall 'P 2ac 2ab'
_symmetry_space_group_name_H-M 'P 21 21 21'
_atom_sites_solution_hydrogens geom
_atom_sites_solution_primary direct
_atom_sites_solution_secondary difmap
_audit_creation_method SHELXL-97
_cell_angle_alpha 90.00
_cell_angle_beta 90.00
_cell_angle_gamma 90.00
_cell_formula_units_Z 4
_cell_length_a 4.6146(3)
_cell_length_b 11.7364(8)
_cell_length_c 29.866(2)
_cell_measurement_reflns_used 8096
_cell_measurement_temperature 173(2)
_cell_measurement_theta_max 33.78
_cell_measurement_theta_min 2.21
_cell_volume 1617.51(19)
_computing_cell_refinement 'Bruker SAINT+ (1999)'
_computing_data_collection 'Bruker SMART (2001)'
_computing_data_reduction 'Bruker SAINT+'
_computing_molecular_graphics 'PLATON (1990)'
_computing_publication_material 'SHELXL-97 (Sheldrick, 1997)'
_computing_structure_refinement 'SHELXL-97 (Sheldrick, 1997)'
_computing_structure_solution 'SHELXS-97 (Sheldrick, 1997)'
_diffrn_ambient_temperature 100(2)
_diffrn_measured_fraction_theta_full .997
_diffrn_measured_fraction_theta_max .958
_diffrn_measurement_device_type 'Bruker SMART APEX CCD'
_diffrn_measurement_method '\w scans'
_diffrn_radiation_monochromator graphite
_diffrn_radiation_source 'fine-focus sealed tube'
_diffrn_radiation_type MoK\a
_diffrn_radiation_wavelength 0.71073
_diffrn_reflns_av_R_equivalents 0.0626
_diffrn_reflns_av_sigmaI/netI 0.0345
_diffrn_reflns_limit_h_max 7
_diffrn_reflns_limit_h_min -7
_diffrn_reflns_limit_k_max 17
_diffrn_reflns_limit_k_min -17
_diffrn_reflns_limit_l_max 46
_diffrn_reflns_limit_l_min -45
_diffrn_reflns_number 52872
_diffrn_reflns_theta_full 25.00
_diffrn_reflns_theta_max 33.78
_diffrn_reflns_theta_min 2.21
_diffrn_standards_decay_% 'no decay'
_diffrn_standards_interval_count 0
_diffrn_standards_interval_time 0
_diffrn_standards_number 0
_exptl_absorpt_coefficient_mu 10.576
_exptl_absorpt_correction_T_max 0.8163
_exptl_absorpt_correction_T_min 0.0432
_exptl_absorpt_correction_type multi-scan
_exptl_absorpt_process_details 'PLATON (1990)'
_exptl_crystal_colour 'light yellow'
_exptl_crystal_density_diffrn 2.313
_exptl_crystal_density_method 'not measured'
_exptl_crystal_description rod
_exptl_crystal_F_000 1048
_exptl_crystal_size_max 0.80
_exptl_crystal_size_mid 0.05
_exptl_crystal_size_min 0.02
_refine_diff_density_max 2.127
_refine_diff_density_min -1.091
_refine_diff_density_rms .183
_refine_ls_abs_structure_details 'Flack H D (1983), Acta Cryst. A39, 876-881'
_refine_ls_abs_structure_Flack 0.002(5)
_refine_ls_extinction_method none
_refine_ls_goodness_of_fit_ref 1.070
_refine_ls_hydrogen_treatment constr
_refine_ls_matrix_type full
_refine_ls_number_parameters 183
_refine_ls_number_reflns 6147
_refine_ls_number_restraints 0
_refine_ls_restrained_S_all 1.070
_refine_ls_R_factor_all 0.0331
_refine_ls_R_factor_gt 0.0301
_refine_ls_shift/su_max 0.001
_refine_ls_shift/su_mean 0.000
_refine_ls_structure_factor_coef Fsqd
_refine_ls_weighting_details 'calc w=1/[\s^2^(Fo^2^)+(0.0300P)^2^+0.0000P] where P=(Fo^2^+2Fc^2^)/3'
_refine_ls_weighting_scheme calc
_refine_ls_wR_factor_gt 0.0609
_refine_ls_wR_factor_ref 0.0616
_reflns_number_gt 5720
_reflns_number_total 6147
_reflns_threshold_expression >2sigma(I)
_cod_data_source_file om800238j-file003.cif
_cod_data_source_block 3a_alpha
_cod_depositor_comments
;
The following automatic conversions were performed:

'_symmetry_cell_setting' value 'Orthorhombic' changed to
'orthorhombic' according to
/home/saulius/struct/CIF-dictionaries/cif_core.dic dictionary named
'cif_core.dic' version 2.4.1 from 2010-06-29.

Automatic conversion script
Id: cif_fix_values 1715 2011-07-08 13:25:40Z adriana 
;
_cod_original_cell_volume 1617.49(19)
_cod_original_sg_symbol_H-M P212121
_cod_database_code 4071574

loop_
_symmetry_equiv_pos_as_xyz
'x, y, z'
'-x+1/2, -y, z+1/2'
'x+1/2, -y+1/2, -z'
'-x, y+1/2, -z+1/2'

loop_
_atom_site_label
_atom_site_type_symbol
_atom_site_fract_x
_atom_site_fract_y
_atom_site_fract_z
_atom_site_U_iso_or_equiv
_atom_site_adp_type
_atom_site_occupancy
_atom_site_symmetry_multiplicity
_atom_site_calc_flag
_atom_site_refinement_flags
Pt1 Pt 0.26556(3) 0.136508(13) 0.913633(5) 0.02225(4) Uani 1 1 d .
I1 I 0.10682(6) 0.34374(2) 0.943952(9) 0.02597(6) Uani 1 1 d .
N1 N -0.0213(9) 0.0576(3) 0.95501(12) 0.0263(8) Uani 1 1 d .
H1A H -0.0040 0.0898 0.9841 0.034 Uiso 1 1 calc R
H1B H -0.2121 0.0727 0.9446 0.034 Uiso 1 1 calc R
N2 N 0.5509(8) 0.2177(3) 0.87136(12) 0.0231(7) Uani 1 1 d .
H2A H 0.6494 0.2748 0.8880 0.030 Uiso 1 1 calc R
H2B H 0.6917 0.1638 0.8619 0.030 Uiso 1 1 calc R
C1 C 0.0181(11) -0.0694(4) 0.95854(15) 0.0272(9) Uani 1 1 d .
H1 H -0.1712 -0.1066 0.9560 0.035 Uiso 1 1 calc R
C2 C 0.2082(9) -0.1076(4) 0.92054(14) 0.0259(8) Uani 1 1 d .
C3 C 0.3567(10) -0.0229(4) 0.89477(15) 0.0241(8) Uani 1 1 d .
C4 C 0.5414(11) -0.0612(4) 0.86114(15) 0.0282(9) Uani 1 1 d .
H4 H 0.6501 -0.0054 0.8435 0.037 Uiso 1 1 calc R
C5 C 0.5758(12) -0.1762(4) 0.85194(17) 0.0318(10) Uani 1 1 d .
H5 H 0.7031 -0.2002 0.8274 0.041 Uiso 1 1 calc R
C6 C 0.4316(11) -0.2572(4) 0.87714(17) 0.0329(10) Uani 1 1 d .
H6 H 0.4595 -0.3385 0.8709 0.043 Uiso 1 1 calc R
C7 C 0.2481(11) -0.2231(4) 0.91113(15) 0.0298(8) Uani 1 1 d .
H7 H 0.1448 -0.2805 0.9288 0.039 Uiso 1 1 calc R
C8 C 0.1512(12) -0.0989(4) 1.00377(16) 0.0339(11) Uani 1 1 d .
H8A H 0.3429 -0.0635 1.0062 0.044 Uiso 1 1 calc R
H8B H 0.1704 -0.1818 1.0064 0.044 Uiso 1 1 calc R
H8C H 0.0259 -0.0704 1.0278 0.044 Uiso 1 1 calc R
C9 C 0.4244(10) 0.2722(4) 0.83071(15) 0.0249(8) Uani 1 1 d .
H9 H 0.2496 0.3129 0.8403 0.032 Uiso 1 1 calc R
C10 C 0.6326(10) 0.3613(4) 0.81130(14) 0.0265(8) Uani 1 1 d .
C11 C 0.7155(11) 0.4524(4) 0.83909(16) 0.0294(9) Uani 1 1 d .
H11 H 0.6315 0.4591 0.8691 0.038 Uiso 1 1 calc R
C12 C 0.9141(12) 0.5326(4) 0.82465(19) 0.0363(11) Uani 1 1 d .
H12 H 0.9745 0.5943 0.8447 0.047 Uiso 1 1 calc R
C13 C 1.0265(12) 0.5260(5) 0.7822(2) 0.0414(13) Uani 1 1 d .
H13 H 1.1671 0.5828 0.7719 0.054 Uiso 1 1 calc R
C14 C 0.9413(13) 0.4392(5) 0.75419(19) 0.0401(13) Uani 1 1 d .
H14 H 1.0217 0.4351 0.7239 0.052 Uiso 1 1 calc R
C15 C 0.7428(12) 0.3571(4) 0.76810(15) 0.0362(10) Uani 1 1 d .
H15 H 0.6815 0.2967 0.7475 0.047 Uiso 1 1 calc R
C16 C 0.3291(11) 0.1814(4) 0.79800(16) 0.0319(10) Uani 1 1 d .
H16A H 0.4993 0.1402 0.7869 0.041 Uiso 1 1 calc R
H16B H 0.2281 0.2172 0.7728 0.041 Uiso 1 1 calc R
H16C H 0.1982 0.1280 0.8131 0.041 Uiso 1 1 calc R

loop_
_atom_site_aniso_label
_atom_site_aniso_U_11
_atom_site_aniso_U_22
_atom_site_aniso_U_33
_atom_site_aniso_U_23
_atom_site_aniso_U_13
_atom_site_aniso_U_12
Pt1 0.02221(7) 0.02198(7) 0.02258(7) 0.00006(5) 0.00051(6) 0.00119(6)
I1 0.02881(14) 0.02466(13) 0.02444(12) -0.00368(10) -0.00247(10) 0.00272(11)
N1 0.0307(19) 0.0236(18) 0.0247(18) 0.0018(14) 0.0043(15) 0.0045(15)
N2 0.0267(18) 0.0202(16) 0.0224(17) 0.0002(13) 0.0007(14) 0.0001(14)
C1 0.028(2) 0.025(2) 0.029(2) 0.0046(17) 0.0014(17) -0.0020(17)
C2 0.024(2) 0.0284(19) 0.0252(19) 0.0008(15) -0.0021(16) -0.0010(16)
C3 0.025(2) 0.0234(19) 0.024(2) 0.0044(15) -0.0006(16) -0.0027(16)
C4 0.031(2) 0.028(2) 0.026(2) -0.0004(17) 0.0064(17) 0.0010(18)
C5 0.033(2) 0.026(2) 0.036(2) -0.0036(18) 0.001(2) 0.0057(19)
C6 0.035(3) 0.026(2) 0.038(3) -0.0043(19) -0.001(2) 0.005(2)
C7 0.032(2) 0.0236(18) 0.033(2) 0.0023(16) -0.002(3) -0.004(2)
C8 0.045(3) 0.029(2) 0.028(2) 0.0028(18) -0.001(2) 0.005(2)
C9 0.024(2) 0.0218(19) 0.029(2) 0.0005(16) -0.0010(17) 0.0025(17)
C10 0.0264(19) 0.0237(19) 0.029(2) 0.0062(17) -0.0022(16) 0.0035(18)
C11 0.029(2) 0.030(2) 0.029(2) 0.0029(16) -0.0024(19) -0.0042(19)
C12 0.031(3) 0.029(2) 0.049(3) 0.011(2) -0.003(2) -0.001(2)
C13 0.033(3) 0.034(3) 0.057(4) 0.021(2) 0.009(2) 0.002(2)
C14 0.043(3) 0.036(3) 0.041(3) 0.019(2) 0.014(2) 0.011(2)
C15 0.043(2) 0.034(2) 0.032(2) 0.0020(18) 0.007(2) 0.017(3)
C16 0.039(3) 0.027(2) 0.029(2) -0.0027(17) -0.0066(18) 0.0012(18)

loop_
_atom_type_symbol
_atom_type_description
_atom_type_scat_dispersion_real
_atom_type_scat_dispersion_imag
_atom_type_scat_source
C C .0033 .0016 'International Tables Vol C Tables 4.2.6.8 and 6.1.1.4'
H H .0000 .0000 'International Tables Vol C Tables 4.2.6.8 and 6.1.1.4'
I I -.4742 1.8119 'International Tables Vol C Tables 4.2.6.8 and 6.1.1.4'
N N .0061 .0033 'International Tables Vol C Tables 4.2.6.8 and 6.1.1.4'
Pt Pt -1.7033 8.3905 'International Tables Vol C Tables 4.2.6.8 and 6.1.1.4'

loop_
_geom_angle_atom_site_label_1
_geom_angle_atom_site_label_2
_geom_angle_atom_site_label_3
_geom_angle
C3 Pt1 N1 83.22(17)
C3 Pt1 N2 97.23(17)
N1 Pt1 N2 179.16(16)
C3 Pt1 I1 174.93(13)
N1 Pt1 I1 91.71(10)
N2 Pt1 I1 87.83(10)
C1 N1 Pt1 114.5(3)
C1 N1 H1A 108.6
Pt1 N1 H1A 108.6
C1 N1 H1B 108.6
Pt1 N1 H1B 108.6
H1A N1 H1B 107.6
C9 N2 Pt1 116.6(3)
C9 N2 H2A 108.1
Pt1 N2 H2A 108.1
C9 N2 H2B 108.1
Pt1 N2 H2B 108.1
H2A N2 H2B 107.3
N1 C1 C2 108.2(4)
N1 C1 C8 109.6(4)
C2 C1 C8 111.5(4)
N1 C1 H1 109.1
C2 C1 H1 109.1
C8 C1 H1 109.1
C7 C2 C3 120.2(4)
C7 C2 C1 121.2(4)
C3 C2 C1 118.6(4)
C4 C3 C2 117.2(4)
C4 C3 Pt1 129.4(3)
C2 C3 Pt1 113.4(3)
C5 C4 C3 121.9(5)
C5 C4 H4 119.1
C3 C4 H4 119.1
C6 C5 C4 120.4(5)
C6 C5 H5 119.8
C4 C5 H5 119.8
C7 C6 C5 119.7(4)
C7 C6 H6 120.2
C5 C6 H6 120.2
C6 C7 C2 120.7(4)
C6 C7 H7 119.6
C2 C7 H7 119.6
C1 C8 H8A 109.5
C1 C8 H8B 109.5
H8A C8 H8B 109.5
C1 C8 H8C 109.5
H8A C8 H8C 109.5
H8B C8 H8C 109.5
N2 C9 C16 109.8(3)
N2 C9 C10 110.8(4)
C16 C9 C10 114.7(4)
N2 C9 H9 107.1
C16 C9 H9 107.1
C10 C9 H9 107.1
C15 C10 C11 118.4(4)
C15 C10 C9 123.8(4)
C11 C10 C9 117.8(4)
C12 C11 C10 120.9(5)
C12 C11 H11 119.5
C10 C11 H11 119.5
C13 C12 C11 120.0(5)
C13 C12 H12 120.0
C11 C12 H12 120.0
C12 C13 C14 119.8(5)
C12 C13 H13 120.1
C14 C13 H13 120.1
C13 C14 C15 121.2(5)
C13 C14 H14 119.4
C15 C14 H14 119.4
C10 C15 C14 119.6(5)
C10 C15 H15 120.2
C14 C15 H15 120.2
C9 C16 H16A 109.5
C9 C16 H16B 109.5
H16A C16 H16B 109.5
C9 C16 H16C 109.5
H16A C16 H16C 109.5
H16B C16 H16C 109.5

loop_
_geom_bond_atom_site_label_1
_geom_bond_atom_site_label_2
_geom_bond_distance
Pt1 C3 1.999(4)
Pt1 N1 2.034(4)
Pt1 N2 2.058(4)
Pt1 I1 2.6966(3)
N1 C1 1.505(6)
N1 H1A 0.9500
N1 H1B 0.9500
N2 C9 1.491(5)
N2 H2A 0.9500
N2 H2B 0.9500
C1 C2 1.503(6)
C1 C8 1.524(7)
C1 H1 0.9800
C2 C7 1.396(6)
C2 C3 1.432(6)
C3 C4 1.392(6)
C4 C5 1.386(6)
C4 H4 0.9800
C5 C6 1.384(7)
C5 H5 0.9800
C6 C7 1.381(7)
C6 H6 0.9800
C7 H7 0.9800
C8 H8A 0.9801
C8 H8B 0.9801
C8 H8C 0.9801
C9 C16 1.511(6)
C9 C10 1.534(6)
C9 H9 0.9800
C10 C15 1.388(6)
C10 C11 1.407(6)
C11 C12 1.383(7)
C11 H11 0.9800
C12 C13 1.371(8)
C12 H12 0.9800
C13 C14 1.376(9)
C13 H13 0.9800
C14 C15 1.393(8)
C14 H14 0.9800
C15 H15 0.9800
C16 H16A 0.9801
C16 H16B 0.9801
C16 H16C 0.9801
